data_7712476
loop_
_publ_author_name
'Nov\'ak, Miroslav'
'Turek, Jan'
'Milasheuskaya, Yaraslava'
'Sykov\'a, Miriam'
'Dost\'al, Libor'
'Stalmans, Jesse'
'R\%u\<zi\<ckov\'a, Zde\<nka'
'Jurkschat, Klaus'
'Jambor, Roman'

_publ_section_title
;
 Tin(ii) cations stabilized by non-symmetric N,N&#x2032;,O-chelating
 ligands: synthesis and stability
;
_journal_issue 9
_journal_name_full 'Dalton Transactions'
_journal_page_first 2749
_journal_page_last 2761
_journal_paper_doi 10.1039/D2DT03563D
_journal_volume 52
_journal_year 2023
_chemical_formula_moiety 'C24 H26 Cl3 N2 O2 P Sn2, 0.5(C7 H8)'
_chemical_formula_sum 'C27.5 H30 Cl3 N2 O2 P Sn2'
_chemical_formula_weight 795.23
_space_group_crystal_system triclinic
_space_group_IT_number 2
_space_group_name_Hall '-P 1'
_space_group_name_H-M_alt 'P -1'
_atom_sites_solution_hydrogens geom
_audit_creation_method 'APEX3 v2016.5-0'
_audit_update_record
;
2022-06-27 deposited with the CCDC.	2023-02-03 downloaded from the CCDC.
;
_cell_angle_alpha 85.119(2)
_cell_angle_beta 79.7410(10)
_cell_angle_gamma 77.5250(10)
_cell_formula_units_Z 4
_cell_length_a 13.2768(4)
_cell_length_b 15.5938(6)
_cell_length_c 15.9485(6)
_cell_measurement_reflns_used 112517
_cell_measurement_temperature 150(2)
_cell_measurement_theta_max 27.5
_cell_measurement_theta_min 1
_cell_volume 3168.7(2)
_computing_cell_refinement 'APEX3 v2016.5-0 (Bruker AXS)'
_computing_data_collection 'Bruker Instrument Service vV6.2.3'
_computing_data_reduction 'SAINT V8.37A (Bruker AXS Inc., 2015)'
_computing_molecular_graphics 'Platon (Spek, 2009)'
_computing_publication_material 'Platon (Spek, 2009)'
_computing_structure_refinement 'SHELXL-2014/7 (Sheldrick, 2014)'
_computing_structure_solution 'XT, VERSION 2014/5'
_diffrn_ambient_temperature 150(2)
_diffrn_detector_area_resol_mean 10.4167
_diffrn_measured_fraction_theta_full 0.999
_diffrn_measured_fraction_theta_max 0.997
_diffrn_measurement_device_type 'Bruker D8 - Venture'
_diffrn_measurement_method '\f and \w scans to fill the Ewald sphere'
_diffrn_radiation_type MoK\a
_diffrn_radiation_wavelength 0.71073
_diffrn_reflns_av_R_equivalents 0.0593
_diffrn_reflns_av_unetI/netI 0.0313
_diffrn_reflns_Laue_measured_fraction_full 0.999
_diffrn_reflns_Laue_measured_fraction_max 0.997
_diffrn_reflns_limit_h_max 17
_diffrn_reflns_limit_h_min -17
_diffrn_reflns_limit_k_max 20
_diffrn_reflns_limit_k_min -20
_diffrn_reflns_limit_l_max 20
_diffrn_reflns_limit_l_min -20
_diffrn_reflns_number 112517
_diffrn_reflns_point_group_measured_fraction_full 0.999
_diffrn_reflns_point_group_measured_fraction_max 0.997
_diffrn_reflns_theta_full 25.242
_diffrn_reflns_theta_max 27.588
_diffrn_reflns_theta_min 2.281
_diffrn_source 'sealed X-ray tube'
_exptl_absorpt_coefficient_mu 1.907
_exptl_absorpt_correction_T_max 0.7456
_exptl_absorpt_correction_T_min 0.5046
_exptl_absorpt_correction_type multi-scan
_exptl_absorpt_process_details
;
SADABS-2016/2 - Bruker AXS area detector
scaling and absorption correction
;
_exptl_crystal_colour yellow
_exptl_crystal_density_diffrn 1.667
_exptl_crystal_description block
_exptl_crystal_F_000 1564
_exptl_crystal_size_max 0.386
_exptl_crystal_size_mid 0.258
_exptl_crystal_size_min 0.164
_refine_diff_density_max 0.515
_refine_diff_density_min -0.592
_refine_diff_density_rms 0.092
_refine_ls_extinction_method none
_refine_ls_goodness_of_fit_ref 1.050
_refine_ls_hydrogen_treatment constr
_refine_ls_matrix_type full
_refine_ls_number_parameters 685
_refine_ls_number_reflns 14671
_refine_ls_number_restraints 627
_refine_ls_restrained_S_all 1.040
_refine_ls_R_factor_all 0.0406
_refine_ls_R_factor_gt 0.0264
_refine_ls_shift/su_max 0.002
_refine_ls_shift/su_mean 0.000
_refine_ls_structure_factor_coef Fsqd
_refine_ls_weighting_details 'w=1/[\s^2^(Fo^2^)+(0.0157P)^2^+2.5772P] where P=(Fo^2^+2Fc^2^)/3'
_refine_ls_weighting_scheme calc
_refine_ls_wR_factor_gt 0.0467
_refine_ls_wR_factor_ref 0.0508
_reflns_Friedel_coverage 0.000
_reflns_number_gt 12036
_reflns_number_total 14671
_reflns_threshold_expression 'I > 2\s(I)'
_cod_data_source_file d2dt03563d4.cif
_cod_data_source_block 10
_cod_depositor_comments
;

2024-09-24
Z value and formula fixed to values more according to usual
chemical conventions.                 miguel
;
_cod_original_formula_sum 'C55 H60 Cl6 N4 O4 P2 Sn4'
_cod_original_formula_weight 1590.47
_cod_original_formula_moiety '2(C24 H26 Cl3 N2 O2 P Sn2), C7 H8'
_cod_original_formula_units_Z 2
_cod_database_code 7712476
_shelx_shelxl_version_number 2014/7
_shelx_space_group_comment
;
The symmetry employed for this shelxl refinement is uniquely defined
by the following loop, which should always be used as a source of
symmetry information in preference to the above space-group names.
They are only intended as comments.
;
_exptl_absorpt_special_details
;
The ratio of minimum to maximum
apparent transmission was 0.677
;

loop_
_space_group_symop_operation_xyz
'x, y, z'
'-x, -y, -z'

loop_
_atom_site_label
_atom_site_type_symbol
_atom_site_fract_x
_atom_site_fract_y
_atom_site_fract_z
_atom_site_U_iso_or_equiv
_atom_site_adp_type
_atom_site_occupancy
_atom_site_site_symmetry_order
_atom_site_calc_flag
_atom_site_refinement_flags_posn
_atom_site_refinement_flags_adp
_atom_site_refinement_flags_occupancy
_atom_site_disorder_assembly
_atom_site_disorder_group
Sn1 Sn 0.58181(2) 0.60127(2) 0.27683(2) 0.01804(4) Uani 1 1 d . U . . .
Cl1 Cl 0.59973(5) 0.47062(5) 0.37499(4) 0.03136(15) Uani 1 1 d . U . . .
P1 P 0.33125(4) 0.59721(4) 0.28517(4) 0.01528(12) Uani 1 1 d . U . . .
O1 O 0.41032(12) 0.62891(11) 0.32522(10) 0.0184(3) Uani 1 1 d . U . . .
N1 N 0.51180(14) 0.51775(12) 0.19360(12) 0.0143(4) Uani 1 1 d . U . . .
C1 C 0.40843(17) 0.52156(15) 0.20547(14) 0.0148(5) Uani 1 1 d . U . . .
Sn2 Sn 0.26912(2) 0.76976(2) 0.14620(2) 0.01886(4) Uani 1 1 d . U . . .
Cl2 Cl 0.45992(5) 0.71322(4) 0.09932(4) 0.02415(13) Uani 1 1 d . U . . .
P2 P 0.29364(5) 0.89168(4) 0.34352(4) 0.01830(13) Uani 1 1 d . U . . .
O2 O 0.25524(12) 0.66583(11) 0.24186(11) 0.0222(4) Uani 1 1 d . U . . .
N2 N 0.71762(15) 0.51529(13) 0.16701(14) 0.0202(4) Uani 1 1 d . U . . .
C2 C 0.36438(19) 0.47385(16) 0.15728(16) 0.0208(5) Uani 1 1 d . U . . .
H2 H 0.2909 0.4774 0.1667 0.025 Uiso 1 1 calc R U . . .
Sn3 Sn 0.53395(2) 0.84967(2) 0.22981(2) 0.01883(4) Uani 1 1 d . U . . .
Cl3 Cl 0.21578(5) 0.67695(4) 0.04837(4) 0.02515(13) Uani 1 1 d . U . . .
O3 O 0.36298(12) 0.84567(11) 0.26803(11) 0.0207(4) Uani 1 1 d . U . . .
N3 N 0.46657(14) 0.95913(12) 0.33090(12) 0.0156(4) Uani 1 1 d . U . . .
C3 C 0.42859(19) 0.42122(18) 0.09549(17) 0.0242(6) Uani 1 1 d . U . . .
H3 H 0.4001 0.3873 0.0626 0.029 Uiso 1 1 calc R U . . .
Sn4 Sn 0.33152(2) 0.72325(2) 0.49571(2) 0.02062(4) Uani 1 1 d . U . . .
Cl4 Cl 0.48578(6) 0.96290(5) 0.12196(4) 0.03336(16) Uani 1 1 d . U . . .
O4 O 0.26163(13) 0.83541(12) 0.42119(12) 0.0279(4) Uani 1 1 d . U . . .
N4 N 0.66999(15) 0.93777(13) 0.25442(13) 0.0180(4) Uani 1 1 d . U . . .
C4 C 0.53509(19) 0.41855(17) 0.08217(16) 0.0217(5) Uani 1 1 d . U . . .
H4 H 0.5806 0.3837 0.0393 0.026 Uiso 1 1 calc R U . . .
C5 C 0.57412(17) 0.46751(15) 0.13242(15) 0.0170(5) Uani 1 1 d . U . . .
Cl5 Cl 0.50908(5) 0.75801(4) 0.44802(4) 0.02734(14) Uani 1 1 d . U . . .
C6 C 0.68586(18) 0.47012(16) 0.11893(16) 0.0213(5) Uani 1 1 d . U . . .
H6 H 0.7334 0.4384 0.0749 0.026 Uiso 1 1 calc R U . . .
Cl6 Cl 0.28091(5) 0.82061(5) 0.61882(5) 0.03530(17) Uani 1 1 d . U . . .
C7 C 0.82460(18) 0.52434(16) 0.15585(17) 0.0219(5) Uani 1 1 d . U . . .
C8 C 0.89311(19) 0.46464(17) 0.20125(18) 0.0250(6) Uani 1 1 d . U . . .
C9 C 0.9933(2) 0.48028(18) 0.1961(2) 0.0308(6) Uani 1 1 d . U . . .
H9 H 1.0416 0.4415 0.2263 0.037 Uiso 1 1 calc R U . . .
C11 C 0.9555(2) 0.60769(18) 0.10310(19) 0.0310(6) Uani 1 1 d . U . . .
H11 H 0.9781 0.6554 0.0694 0.037 Uiso 1 1 calc R U . . .
C10 C 1.0241(2) 0.55081(19) 0.1481(2) 0.0337(7) Uani 1 1 d . U . . .
H10 H 1.0929 0.5603 0.1460 0.040 Uiso 1 1 calc R U . . .
C12 C 0.85357(19) 0.59619(17) 0.10637(18) 0.0266(6) Uani 1 1 d . U . . .
C14 C 0.8999(3) 0.3048(2) 0.1933(2) 0.0477(8) Uani 1 1 d . U . . .
H14A H 0.8728 0.3179 0.1393 0.072 Uiso 1 1 calc R U . . .
H14B H 0.8753 0.2537 0.2230 0.072 Uiso 1 1 calc R U . . .
H14C H 0.9765 0.2920 0.1817 0.072 Uiso 1 1 calc R U . . .
C13 C 0.8611(2) 0.38393(18) 0.24890(19) 0.0305(6) Uani 1 1 d . U . . .
H13 H 0.7830 0.3952 0.2595 0.037 Uiso 1 1 calc R U . . .
C15 C 0.8973(2) 0.3641(2) 0.3354(2) 0.0418(8) Uani 1 1 d . U . . .
H15A H 0.9739 0.3514 0.3272 0.063 Uiso 1 1 calc R U . . .
H15B H 0.8714 0.3131 0.3640 0.063 Uiso 1 1 calc R U . . .
H15C H 0.8699 0.4152 0.3707 0.063 Uiso 1 1 calc R U . . .
C16 C 0.7793(2) 0.65760(18) 0.05452(18) 0.0288(6) Uani 1 1 d . U . . .
H16 H 0.7066 0.6503 0.0787 0.035 Uiso 1 1 calc R U . . .
C19 C 0.25676(18) 0.53534(16) 0.36153(15) 0.0181(5) Uani 1 1 d . U . . .
C18 C 0.7823(3) 0.7544(2) 0.0583(2) 0.0485(9) Uani 1 1 d . U . . .
H18A H 0.8497 0.7652 0.0278 0.073 Uiso 1 1 calc R U . . .
H18B H 0.7737 0.7693 0.1180 0.073 Uiso 1 1 calc R U . . .
H18C H 0.7256 0.7909 0.0316 0.073 Uiso 1 1 calc R U . . .
C17 C 0.8023(2) 0.6308(2) -0.0372(2) 0.0457(8) Uani 1 1 d . U . . .
H17A H 0.7555 0.6713 -0.0706 0.069 Uiso 1 1 calc R U . . .
H17B H 0.7911 0.5709 -0.0390 0.069 Uiso 1 1 calc R U . . .
H17C H 0.8751 0.6327 -0.0612 0.069 Uiso 1 1 calc R U . . .
C20 C 0.15730(19) 0.52780(18) 0.35089(17) 0.0258(6) Uani 1 1 d . U . . .
H20 H 0.1274 0.5575 0.3039 0.031 Uiso 1 1 calc R U . . .
C21 C 0.1022(2) 0.4768(2) 0.40910(19) 0.0337(7) Uani 1 1 d . U . . .
H21 H 0.0346 0.4710 0.4018 0.040 Uiso 1 1 calc R U . . .
C22 C 0.1456(2) 0.4343(2) 0.47787(19) 0.0357(7) Uani 1 1 d . U . . .
H22 H 0.1077 0.3992 0.5177 0.043 Uiso 1 1 calc R U . . .
C23 C 0.2439(2) 0.4425(2) 0.48899(19) 0.0343(7) Uani 1 1 d . U . . .
H23 H 0.2728 0.4137 0.5368 0.041 Uiso 1 1 calc R U . . .
C24 C 0.30035(19) 0.49243(17) 0.43099(16) 0.0230(5) Uani 1 1 d . U . . .
H24 H 0.3683 0.4975 0.4383 0.028 Uiso 1 1 calc R U . . .
C25 C 0.36765(18) 0.96764(16) 0.37225(15) 0.0177(5) Uani 1 1 d . U . . .
C26 C 0.3253(2) 1.03094(18) 0.43131(17) 0.0266(6) Uani 1 1 d . U . . .
H26 H 0.2555 1.0353 0.4603 0.032 Uiso 1 1 calc R U . . .
C27 C 0.3851(2) 1.08793(19) 0.44809(18) 0.0286(6) Uani 1 1 d . U . . .
H27 H 0.3568 1.1323 0.4880 0.034 Uiso 1 1 calc R U . . .
C28 C 0.48713(19) 1.07903(17) 0.40547(17) 0.0240(6) Uani 1 1 d . U . . .
H28 H 0.5299 1.1173 0.4157 0.029 Uiso 1 1 calc R U . . .
C29 C 0.52565(18) 1.01391(15) 0.34803(15) 0.0165(5) Uani 1 1 d . U . . .
C30 C 0.63459(18) 0.99977(16) 0.30418(16) 0.0191(5) Uani 1 1 d . U . . .
H30 H 0.6785 1.0376 0.3134 0.023 Uiso 1 1 calc R U . . .
C31 C 0.77668(17) 0.92087(16) 0.21216(15) 0.0180(5) Uani 1 1 d . U . . .
C32 C 0.84700(19) 0.85067(18) 0.24412(18) 0.0276(6) Uani 1 1 d . U . . .
C33 C 0.9481(2) 0.8293(2) 0.1990(2) 0.0362(7) Uani 1 1 d . U . . .
H33 H 0.9973 0.7825 0.2200 0.043 Uiso 1 1 calc R U . . .
C34 C 0.9778(2) 0.8753(2) 0.1240(2) 0.0364(7) Uani 1 1 d . U . . .
H34 H 1.0468 0.8596 0.0932 0.044 Uiso 1 1 calc R U . . .
C35 C 0.9076(2) 0.94368(19) 0.09401(18) 0.0298(6) Uani 1 1 d . U . . .
H35 H 0.9290 0.9752 0.0426 0.036 Uiso 1 1 calc R U . . .
C36 C 0.80567(18) 0.96827(16) 0.13678(16) 0.0212(5) Uani 1 1 d . U . . .
C37 C 0.8143(2) 0.7984(2) 0.3257(2) 0.0385(7) Uani 1 1 d . U . . .
H37 H 0.7366 0.8161 0.3413 0.046 Uiso 1 1 calc R U . . .
C38 C 0.8406(4) 0.7003(3) 0.3138(2) 0.0737(13) Uani 1 1 d . U . . .
H38A H 0.8144 0.6880 0.2633 0.110 Uiso 1 1 calc R U . . .
H38B H 0.8079 0.6699 0.3642 0.110 Uiso 1 1 calc R U . . .
H38C H 0.9167 0.6794 0.3061 0.110 Uiso 1 1 calc R U . . .
C39 C 0.8610(4) 0.8193(3) 0.3983(2) 0.0649(11) Uani 1 1 d . U . . .
H39A H 0.9374 0.8021 0.3852 0.097 Uiso 1 1 calc R U . . .
H39B H 0.8354 0.7869 0.4503 0.097 Uiso 1 1 calc R U . . .
H39C H 0.8408 0.8826 0.4069 0.097 Uiso 1 1 calc R U . . .
C40 C 0.7311(2) 1.04468(18) 0.10145(18) 0.0290(6) Uani 1 1 d . U . . .
H40 H 0.6601 1.0468 0.1362 0.035 Uiso 1 1 calc R U . . .
C41 C 0.7234(3) 1.0335(2) 0.0091(2) 0.0451(8) Uani 1 1 d . U . . .
H41A H 0.6674 1.0795 -0.0088 0.068 Uiso 1 1 calc R U . . .
H41B H 0.7079 0.9756 0.0039 0.068 Uiso 1 1 calc R U . . .
H41C H 0.7899 1.0380 -0.0274 0.068 Uiso 1 1 calc R U . . .
C42 C 0.7636(3) 1.13156(19) 0.1110(2) 0.0444(8) Uani 1 1 d . U . . .
H42A H 0.8342 1.1303 0.0792 0.067 Uiso 1 1 calc R U . . .
H42B H 0.7630 1.1393 0.1714 0.067 Uiso 1 1 calc R U . . .
H42C H 0.7145 1.1805 0.0885 0.067 Uiso 1 1 calc R U . . .
C43 C 0.17698(19) 0.95810(17) 0.31326(18) 0.0240(6) Uani 1 1 d . U . . .
C44 C 0.1800(2) 0.99936(18) 0.23232(19) 0.0327(6) Uani 1 1 d . U . . .
H44 H 0.2438 0.9924 0.1931 0.039 Uiso 1 1 calc R U . . .
C45 C 0.0889(3) 1.0508(2) 0.2093(2) 0.0472(8) Uani 1 1 d . U . . .
H45 H 0.0900 1.0786 0.1539 0.057 Uiso 1 1 calc R U . . .
C46 C -0.0029(3) 1.0617(2) 0.2666(3) 0.0525(9) Uani 1 1 d . U . . .
H46 H -0.0649 1.0968 0.2503 0.063 Uiso 1 1 calc R U . . .
C47 C -0.0060(2) 1.0226(2) 0.3466(3) 0.0532(9) Uani 1 1 d . U . . .
H47 H -0.0697 1.0316 0.3859 0.064 Uiso 1 1 calc R U . . .
C48 C 0.0834(2) 0.9697(2) 0.3709(2) 0.0392(7) Uani 1 1 d . U . . .
H48 H 0.0809 0.9417 0.4263 0.047 Uiso 1 1 calc R U . . .
C49 C 0.3061(3) 0.2383(2) 0.2720(3) 0.0571(10) Uani 1 1 d . U . . .
C50 C 0.3717(3) 0.1944(2) 0.2038(3) 0.0654(11) Uani 1 1 d . U . . .
H50 H 0.3443 0.1608 0.1698 0.078 Uiso 1 1 calc R U . . .
C51 C 0.4745(3) 0.1991(3) 0.1854(3) 0.0628(10) Uani 1 1 d . U . . .
H51 H 0.5181 0.1695 0.1382 0.075 Uiso 1 1 calc R U . . .
C52 C 0.5162(3) 0.2472(2) 0.2353(3) 0.0596(10) Uani 1 1 d . U . . .
H52 H 0.5884 0.2493 0.2229 0.072 Uiso 1 1 calc R U . . .
C53 C 0.4534(3) 0.2911(2) 0.3019(3) 0.0536(9) Uani 1 1 d . U . . .
H53 H 0.4811 0.3244 0.3360 0.064 Uiso 1 1 calc R U . . .
C54 C 0.3480(3) 0.2867(2) 0.3193(3) 0.0532(9) Uani 1 1 d . U . . .
H54 H 0.3040 0.3180 0.3653 0.064 Uiso 1 1 calc R U . . .
C55 C 0.1940(3) 0.2322(3) 0.2937(4) 0.0979(18) Uani 1 1 d . U . . .
H55A H 0.1604 0.2489 0.2431 0.147 Uiso 1 1 calc R U . . .
H55B H 0.1589 0.2719 0.3393 0.147 Uiso 1 1 calc R U . . .
H55C H 0.1888 0.1716 0.3130 0.147 Uiso 1 1 calc R U . . .

loop_
_atom_site_aniso_label
_atom_site_aniso_U_11
_atom_site_aniso_U_22
_atom_site_aniso_U_33
_atom_site_aniso_U_23
_atom_site_aniso_U_13
_atom_site_aniso_U_12
Sn1 0.01712(8) 0.01754(8) 0.02142(9) -0.00527(7) -0.00236(7) -0.00677(6)
Cl1 0.0309(3) 0.0349(4) 0.0273(4) 0.0064(3) -0.0108(3) -0.0025(3)
P1 0.0145(3) 0.0173(3) 0.0132(3) -0.0005(2) -0.0013(2) -0.0022(2)
O1 0.0186(8) 0.0204(9) 0.0168(9) -0.0049(7) -0.0018(7) -0.0050(7)
N1 0.0144(9) 0.0140(10) 0.0142(10) -0.0003(8) -0.0016(7) -0.0031(7)
C1 0.0167(11) 0.0150(11) 0.0122(11) 0.0033(9) -0.0042(9) -0.0020(9)
Sn2 0.02144(8) 0.01508(8) 0.01989(9) -0.00124(7) -0.00581(7) -0.00126(6)
Cl2 0.0225(3) 0.0248(3) 0.0256(3) -0.0036(3) -0.0006(2) -0.0075(2)
P2 0.0150(3) 0.0179(3) 0.0227(3) 0.0004(3) -0.0043(2) -0.0045(2)
O2 0.0175(8) 0.0263(10) 0.0188(9) 0.0036(7) -0.0017(7) 0.0013(7)
N2 0.0144(9) 0.0199(11) 0.0269(12) -0.0059(9) -0.0006(8) -0.0050(8)
C2 0.0168(11) 0.0252(13) 0.0214(13) -0.0030(10) -0.0052(10) -0.0037(10)
Sn3 0.01764(8) 0.01553(8) 0.02346(9) -0.00514(7) -0.00207(7) -0.00313(6)
Cl3 0.0250(3) 0.0296(3) 0.0236(3) -0.0079(3) -0.0026(2) -0.0100(3)
O3 0.0190(8) 0.0190(9) 0.0257(10) -0.0055(7) -0.0039(7) -0.0051(7)
N3 0.0157(9) 0.0137(10) 0.0168(10) 0.0007(8) -0.0025(8) -0.0026(7)
C3 0.0233(12) 0.0303(14) 0.0236(14) -0.0081(11) -0.0075(10) -0.0098(11)
Sn4 0.02651(9) 0.01886(9) 0.01794(9) -0.00232(7) -0.00242(7) -0.00824(7)
Cl4 0.0403(4) 0.0384(4) 0.0259(4) 0.0076(3) -0.0126(3) -0.0155(3)
O4 0.0199(9) 0.0319(11) 0.0316(11) 0.0089(8) -0.0038(8) -0.0091(8)
N4 0.0173(10) 0.0196(10) 0.0177(11) 0.0009(8) -0.0016(8) -0.0068(8)
C4 0.0206(12) 0.0241(13) 0.0203(13) -0.0084(11) -0.0005(10) -0.0040(10)
C5 0.0150(11) 0.0174(12) 0.0187(12) -0.0019(10) -0.0016(9) -0.0038(9)
Cl5 0.0230(3) 0.0321(4) 0.0278(4) -0.0090(3) -0.0039(3) -0.0048(3)
C6 0.0161(11) 0.0213(13) 0.0253(14) -0.0071(11) 0.0025(10) -0.0035(10)
Cl6 0.0299(3) 0.0459(4) 0.0338(4) -0.0228(3) 0.0045(3) -0.0157(3)
C7 0.0147(11) 0.0214(13) 0.0298(14) -0.0107(11) 0.0017(10) -0.0051(9)
C8 0.0176(12) 0.0198(13) 0.0376(16) -0.0054(11) -0.0009(11) -0.0051(10)
C9 0.0184(12) 0.0271(14) 0.0468(18) -0.0031(13) -0.0051(12) -0.0042(11)
C11 0.0200(13) 0.0257(14) 0.0468(18) -0.0018(13) 0.0015(12) -0.0094(11)
C10 0.0162(12) 0.0337(16) 0.0520(19) -0.0008(14) -0.0026(12) -0.0100(11)
C12 0.0215(12) 0.0236(13) 0.0340(15) -0.0067(11) 0.0019(11) -0.0061(10)
C14 0.059(2) 0.0247(16) 0.063(2) -0.0010(15) -0.0154(18) -0.0124(15)
C13 0.0193(13) 0.0257(14) 0.0471(18) 0.0024(13) -0.0059(12) -0.0073(11)
C15 0.0301(16) 0.0461(19) 0.050(2) 0.0087(16) -0.0057(14) -0.0152(14)
C16 0.0200(13) 0.0299(15) 0.0354(16) 0.0009(12) 0.0000(11) -0.0077(11)
C19 0.0176(11) 0.0196(12) 0.0164(12) -0.0037(10) 0.0004(9) -0.0037(9)
C18 0.060(2) 0.0307(17) 0.057(2) -0.0010(16) -0.0233(18) -0.0044(15)
C17 0.0397(18) 0.058(2) 0.0438(19) -0.0124(16) -0.0127(15) -0.0101(16)
C20 0.0196(12) 0.0347(15) 0.0243(14) -0.0015(12) -0.0045(10) -0.0072(11)
C21 0.0222(13) 0.0444(18) 0.0374(17) -0.0039(14) 0.0001(12) -0.0163(12)
C22 0.0359(15) 0.0383(17) 0.0326(16) 0.0052(13) 0.0043(12) -0.0181(13)
C23 0.0385(16) 0.0389(17) 0.0268(15) 0.0108(13) -0.0058(12) -0.0156(13)
C24 0.0223(12) 0.0278(14) 0.0198(13) 0.0012(11) -0.0031(10) -0.0081(11)
C25 0.0165(11) 0.0194(12) 0.0176(12) 0.0002(10) -0.0040(9) -0.0038(9)
C26 0.0182(12) 0.0352(15) 0.0260(14) -0.0102(12) 0.0010(10) -0.0052(11)
C27 0.0265(13) 0.0315(15) 0.0286(15) -0.0149(12) -0.0026(11) -0.0040(11)
C28 0.0236(13) 0.0227(13) 0.0279(14) -0.0076(11) -0.0056(11) -0.0060(10)
C29 0.0181(11) 0.0155(11) 0.0172(12) 0.0011(9) -0.0054(9) -0.0046(9)
C30 0.0194(12) 0.0186(12) 0.0214(13) 0.0007(10) -0.0048(10) -0.0079(9)
C31 0.0149(11) 0.0195(12) 0.0199(12) 0.0002(10) 0.0001(9) -0.0073(9)
C32 0.0200(12) 0.0315(15) 0.0279(15) 0.0085(12) -0.0005(11) -0.0044(11)
C33 0.0189(13) 0.0380(17) 0.0450(18) 0.0123(14) -0.0018(12) 0.0005(12)
C34 0.0178(13) 0.0444(18) 0.0409(18) 0.0050(14) 0.0064(12) -0.0054(12)
C35 0.0251(13) 0.0356(16) 0.0275(15) 0.0106(12) 0.0019(11) -0.0134(11)
C36 0.0195(12) 0.0222(13) 0.0239(13) 0.0034(10) -0.0037(10) -0.0104(10)
C37 0.0223(14) 0.0477(18) 0.0366(17) 0.0188(14) -0.0010(12) 0.0008(13)
C38 0.144(4) 0.057(2) 0.036(2) 0.0204(18) -0.024(2) -0.058(3)
C39 0.110(3) 0.061(3) 0.0268(18) -0.0058(17) 0.0058(19) -0.036(2)
C40 0.0265(13) 0.0293(14) 0.0308(15) 0.0135(12) -0.0049(11) -0.0102(11)
C41 0.0481(19) 0.054(2) 0.0359(18) 0.0157(15) -0.0144(15) -0.0166(16)
C42 0.0495(19) 0.0253(16) 0.057(2) 0.0128(15) -0.0061(16) -0.0118(14)
C43 0.0191(12) 0.0210(13) 0.0343(15) -0.0047(11) -0.0102(11) -0.0031(10)
C44 0.0388(16) 0.0238(14) 0.0371(16) -0.0034(12) -0.0166(13) -0.0006(12)
C45 0.058(2) 0.0309(17) 0.056(2) -0.0021(15) -0.0351(17) 0.0032(15)
C46 0.0374(18) 0.0333(18) 0.091(3) -0.0081(18) -0.0358(18) 0.0064(14)
C47 0.0208(15) 0.047(2) 0.089(3) -0.0107(19) -0.0110(16) 0.0028(14)
C48 0.0217(13) 0.0396(18) 0.053(2) -0.0012(15) -0.0031(13) -0.0025(12)
C49 0.048(2) 0.0358(19) 0.088(3) -0.0147(19) -0.0259(19) 0.0065(15)
C50 0.064(2) 0.041(2) 0.090(3) -0.022(2) -0.033(2) 0.0132(18)
C51 0.067(2) 0.046(2) 0.067(3) -0.0045(19) -0.016(2) 0.0117(18)
C52 0.052(2) 0.049(2) 0.074(3) 0.0157(19) -0.0201(19) 0.0005(17)
C53 0.067(2) 0.0353(19) 0.064(2) 0.0093(17) -0.0325(19) -0.0099(17)
C54 0.064(2) 0.0316(18) 0.065(2) -0.0073(17) -0.0186(18) -0.0023(16)
C55 0.056(3) 0.073(3) 0.169(5) -0.036(3) -0.034(3) 0.003(2)

loop_
_atom_type_symbol
_atom_type_description
_atom_type_scat_dispersion_real
_atom_type_scat_dispersion_imag
_atom_type_scat_source
C C 0.0033 0.0016 'International Tables Vol C Tables 4.2.6.8 and 6.1.1.4'
H H 0.0000 0.0000 'International Tables Vol C Tables 4.2.6.8 and 6.1.1.4'
Cl Cl 0.1484 0.1585 'International Tables Vol C Tables 4.2.6.8 and 6.1.1.4'
N N 0.0061 0.0033 'International Tables Vol C Tables 4.2.6.8 and 6.1.1.4'
O O 0.0106 0.0060 'International Tables Vol C Tables 4.2.6.8 and 6.1.1.4'
P P 0.1023 0.0942 'International Tables Vol C Tables 4.2.6.8 and 6.1.1.4'
Sn Sn -0.6537 1.4246 'International Tables Vol C Tables 4.2.6.8 and 6.1.1.4'

loop_
_geom_angle_atom_site_label_1
_geom_angle_atom_site_label_2
_geom_angle_atom_site_label_3
_geom_angle
_geom_angle_site_symmetry_1
_geom_angle_site_symmetry_3
_geom_angle_publ_flag
O1 Sn1 N1 75.02(6) . . ?
O1 Sn1 Cl1 88.60(5) . . ?
N1 Sn1 Cl1 85.68(5) . . ?
O1 Sn1 N2 141.59(6) . . ?
N1 Sn1 N2 66.57(6) . . ?
Cl1 Sn1 N2 88.98(5) . . ?
O1 P1 O2 117.41(10) . . ?
O1 P1 C19 110.66(10) . . ?
O2 P1 C19 107.76(10) . . ?
O1 P1 C1 105.10(10) . . ?
O2 P1 C1 108.31(10) . . ?
C19 P1 C1 107.12(11) . . ?
P1 O1 Sn1 124.19(9) . . ?
C1 N1 C5 119.0(2) . . ?
C1 N1 Sn1 120.07(15) . . ?
C5 N1 Sn1 120.91(14) . . ?
N1 C1 C2 121.7(2) . . ?
N1 C1 P1 115.03(17) . . ?
C2 C1 P1 123.24(18) . . ?
O2 Sn2 Cl2 93.52(5) . . ?
O2 Sn2 Cl3 86.92(5) . . ?
Cl2 Sn2 Cl3 93.76(2) . . ?
O4 P2 O3 117.57(11) . . ?
O4 P2 C43 107.49(11) . . ?
O3 P2 C43 110.98(11) . . ?
O4 P2 C25 109.34(11) . . ?
O3 P2 C25 104.68(10) . . ?
C43 P2 C25 106.22(11) . . ?
P1 O2 Sn2 135.29(10) . . ?
C6 N2 C7 122.3(2) . . ?
C6 N2 Sn1 117.14(16) . . ?
C7 N2 Sn1 120.32(15) . . ?
C3 C2 C1 119.3(2) . . ?
C3 C2 H2 120.4 . . ?
C1 C2 H2 120.4 . . ?
O3 Sn3 N3 74.66(6) . . ?
O3 Sn3 Cl4 88.30(5) . . ?
N3 Sn3 Cl4 86.82(5) . . ?
O3 Sn3 N4 140.89(6) . . ?
N3 Sn3 N4 66.34(6) . . ?
Cl4 Sn3 N4 86.77(5) . . ?
P2 O3 Sn3 123.58(9) . . ?
C25 N3 C29 118.9(2) . . ?
C25 N3 Sn3 119.87(15) . . ?
C29 N3 Sn3 121.25(15) . . ?
C2 C3 C4 119.1(2) . . ?
C2 C3 H3 120.5 . . ?
C4 C3 H3 120.5 . . ?
O4 Sn4 Cl6 86.34(6) . . ?
O4 Sn4 Cl5 91.00(5) . . ?
Cl6 Sn4 Cl5 96.00(2) . . ?
P2 O4 Sn4 138.45(11) . . ?
C30 N4 C31 121.7(2) . . ?
C30 N4 Sn3 114.92(15) . . ?
C31 N4 Sn3 123.33(15) . . ?
C3 C4 C5 118.9(2) . . ?
C3 C4 H4 120.6 . . ?
C5 C4 H4 120.6 . . ?
N1 C5 C4 122.1(2) . . ?
N1 C5 C6 116.5(2) . . ?
C4 C5 C6 121.3(2) . . ?
N2 C6 C5 118.8(2) . . ?
N2 C6 H6 120.6 . . ?
C5 C6 H6 120.6 . . ?
C12 C7 C8 123.0(2) . . ?
C12 C7 N2 118.7(2) . . ?
C8 C7 N2 118.1(2) . . ?
C9 C8 C7 116.9(2) . . ?
C9 C8 C13 121.7(2) . . ?
C7 C8 C13 121.3(2) . . ?
C10 C9 C8 121.6(3) . . ?
C10 C9 H9 119.2 . . ?
C8 C9 H9 119.2 . . ?
C10 C11 C12 121.0(3) . . ?
C10 C11 H11 119.5 . . ?
C12 C11 H11 119.5 . . ?
C9 C10 C11 120.3(2) . . ?
C9 C10 H10 119.9 . . ?
C11 C10 H10 119.9 . . ?
C11 C12 C7 117.3(2) . . ?
C11 C12 C16 120.7(2) . . ?
C7 C12 C16 121.9(2) . . ?
C13 C14 H14A 109.5 . . ?
C13 C14 H14B 109.5 . . ?
H14A C14 H14B 109.5 . . ?
C13 C14 H14C 109.5 . . ?
H14A C14 H14C 109.5 . . ?
H14B C14 H14C 109.5 . . ?
C8 C13 C14 109.9(2) . . ?
C8 C13 C15 113.6(2) . . ?
C14 C13 C15 110.9(2) . . ?
C8 C13 H13 107.4 . . ?
C14 C13 H13 107.4 . . ?
C15 C13 H13 107.4 . . ?
C13 C15 H15A 109.5 . . ?
C13 C15 H15B 109.5 . . ?
H15A C15 H15B 109.5 . . ?
C13 C15 H15C 109.5 . . ?
H15A C15 H15C 109.5 . . ?
H15B C15 H15C 109.5 . . ?
C17 C16 C12 109.8(2) . . ?
C17 C16 C18 110.5(3) . . ?
C12 C16 C18 113.4(2) . . ?
C17 C16 H16 107.6 . . ?
C12 C16 H16 107.6 . . ?
C18 C16 H16 107.6 . . ?
C20 C19 C24 120.2(2) . . ?
C20 C19 P1 120.49(19) . . ?
C24 C19 P1 119.26(18) . . ?
C16 C18 H18A 109.5 . . ?
C16 C18 H18B 109.5 . . ?
H18A C18 H18B 109.5 . . ?
C16 C18 H18C 109.5 . . ?
H18A C18 H18C 109.5 . . ?
H18B C18 H18C 109.5 . . ?
C16 C17 H17A 109.5 . . ?
C16 C17 H17B 109.5 . . ?
H17A C17 H17B 109.5 . . ?
C16 C17 H17C 109.5 . . ?
H17A C17 H17C 109.5 . . ?
H17B C17 H17C 109.5 . . ?
C21 C20 C19 119.7(2) . . ?
C21 C20 H20 120.2 . . ?
C19 C20 H20 120.2 . . ?
C22 C21 C20 120.0(2) . . ?
C22 C21 H21 120.0 . . ?
C20 C21 H21 120.0 . . ?
C23 C22 C21 120.3(3) . . ?
C23 C22 H22 119.8 . . ?
C21 C22 H22 119.8 . . ?
C24 C23 C22 120.4(3) . . ?
C24 C23 H23 119.8 . . ?
C22 C23 H23 119.8 . . ?
C23 C24 C19 119.4(2) . . ?
C23 C24 H24 120.3 . . ?
C19 C24 H24 120.3 . . ?
N3 C25 C26 121.6(2) . . ?
N3 C25 P2 115.56(18) . . ?
C26 C25 P2 122.83(18) . . ?
C25 C26 C27 119.7(2) . . ?
C25 C26 H26 120.2 . . ?
C27 C26 H26 120.2 . . ?
C26 C27 C28 118.7(2) . . ?
C26 C27 H27 120.7 . . ?
C28 C27 H27 120.7 . . ?
C29 C28 C27 119.1(2) . . ?
C29 C28 H28 120.4 . . ?
C27 C28 H28 120.4 . . ?
N3 C29 C28 122.0(2) . . ?
N3 C29 C30 117.0(2) . . ?
C28 C29 C30 120.9(2) . . ?
N4 C30 C29 120.3(2) . . ?
N4 C30 H30 119.9 . . ?
C29 C30 H30 119.9 . . ?
C36 C31 C32 121.6(2) . . ?
C36 C31 N4 120.0(2) . . ?
C32 C31 N4 118.1(2) . . ?
C33 C32 C31 118.2(2) . . ?
C33 C32 C37 120.4(2) . . ?
C31 C32 C37 121.3(2) . . ?
C34 C33 C32 120.8(3) . . ?
C34 C33 H33 119.6 . . ?
C32 C33 H33 119.6 . . ?
C35 C34 C33 119.8(3) . . ?
C35 C34 H34 120.1 . . ?
C33 C34 H34 120.1 . . ?
C34 C35 C36 121.8(2) . . ?
C34 C35 H35 119.1 . . ?
C36 C35 H35 119.1 . . ?
C35 C36 C31 117.7(2) . . ?
C35 C36 C40 119.8(2) . . ?
C31 C36 C40 122.5(2) . . ?
C39 C37 C38 110.4(3) . . ?
C39 C37 C32 111.7(3) . . ?
C38 C37 C32 112.1(3) . . ?
C39 C37 H37 107.5 . . ?
C38 C37 H37 107.5 . . ?
C32 C37 H37 107.5 . . ?
C37 C38 H38A 109.5 . . ?
C37 C38 H38B 109.5 . . ?
H38A C38 H38B 109.5 . . ?
C37 C38 H38C 109.5 . . ?
H38A C38 H38C 109.5 . . ?
H38B C38 H38C 109.5 . . ?
C37 C39 H39A 109.5 . . ?
C37 C39 H39B 109.5 . . ?
H39A C39 H39B 109.5 . . ?
C37 C39 H39C 109.5 . . ?
H39A C39 H39C 109.5 . . ?
H39B C39 H39C 109.5 . . ?
C36 C40 C41 112.0(3) . . ?
C36 C40 C42 110.2(2) . . ?
C41 C40 C42 111.1(2) . . ?
C36 C40 H40 107.8 . . ?
C41 C40 H40 107.8 . . ?
C42 C40 H40 107.8 . . ?
C40 C41 H41A 109.5 . . ?
C40 C41 H41B 109.5 . . ?
H41A C41 H41B 109.5 . . ?
C40 C41 H41C 109.5 . . ?
H41A C41 H41C 109.5 . . ?
H41B C41 H41C 109.5 . . ?
C40 C42 H42A 109.5 . . ?
C40 C42 H42B 109.5 . . ?
H42A C42 H42B 109.5 . . ?
C40 C42 H42C 109.5 . . ?
H42A C42 H42C 109.5 . . ?
H42B C42 H42C 109.5 . . ?
C44 C43 C48 120.0(3) . . ?
C44 C43 P2 119.8(2) . . ?
C48 C43 P2 120.3(2) . . ?
C45 C44 C43 119.4(3) . . ?
C45 C44 H44 120.3 . . ?
C43 C44 H44 120.3 . . ?
C46 C45 C44 120.1(3) . . ?
C46 C45 H45 119.9 . . ?
C44 C45 H45 119.9 . . ?
C47 C46 C45 120.8(3) . . ?
C47 C46 H46 119.6 . . ?
C45 C46 H46 119.6 . . ?
C46 C47 C48 120.3(3) . . ?
C46 C47 H47 119.8 . . ?
C48 C47 H47 119.8 . . ?
C47 C48 C43 119.4(3) . . ?
C47 C48 H48 120.3 . . ?
C43 C48 H48 120.3 . . ?
C54 C49 C50 118.1(4) . . ?
C54 C49 C55 120.8(4) . . ?
C50 C49 C55 121.2(4) . . ?
C51 C50 C49 120.8(4) . . ?
C51 C50 H50 119.6 . . ?
C49 C50 H50 119.6 . . ?
C50 C51 C52 120.3(4) . . ?
C50 C51 H51 119.8 . . ?
C52 C51 H51 119.8 . . ?
C53 C52 C51 119.9(4) . . ?
C53 C52 H52 120.1 . . ?
C51 C52 H52 120.1 . . ?
C52 C53 C54 119.2(4) . . ?
C52 C53 H53 120.4 . . ?
C54 C53 H53 120.4 . . ?
C49 C54 C53 121.7(4) . . ?
C49 C54 H54 119.1 . . ?
C53 C54 H54 119.1 . . ?
C49 C55 H55A 109.5 . . ?
C49 C55 H55B 109.5 . . ?
H55A C55 H55B 109.5 . . ?
C49 C55 H55C 109.5 . . ?
H55A C55 H55C 109.5 . . ?
H55B C55 H55C 109.5 . . ?

loop_
_geom_bond_atom_site_label_1
_geom_bond_atom_site_label_2
_geom_bond_distance
_geom_bond_site_symmetry_2
_geom_bond_publ_flag
Sn1 O1 2.2298(16) . ?
Sn1 N1 2.3619(19) . ?
Sn1 Cl1 2.4573(7) . ?
Sn1 N2 2.519(2) . ?
P1 O1 1.5070(16) . ?
P1 O2 1.5154(17) . ?
P1 C19 1.782(2) . ?
P1 C1 1.824(2) . ?
N1 C1 1.341(3) . ?
N1 C5 1.347(3) . ?
C1 C2 1.390(3) . ?
Sn2 O2 2.1439(17) . ?
Sn2 Cl2 2.4952(6) . ?
Sn2 Cl3 2.5003(6) . ?
P2 O4 1.5078(18) . ?
P2 O3 1.5095(18) . ?
P2 C43 1.787(2) . ?
P2 C25 1.826(2) . ?
N2 C6 1.264(3) . ?
N2 C7 1.436(3) . ?
C2 C3 1.381(4) . ?
C2 H2 0.9500 . ?
Sn3 O3 2.2560(16) . ?
Sn3 N3 2.368(2) . ?
Sn3 Cl4 2.4232(7) . ?
Sn3 N4 2.5923(19) . ?
N3 C25 1.345(3) . ?
N3 C29 1.351(3) . ?
C3 C4 1.384(3) . ?
C3 H3 0.9500 . ?
Sn4 O4 2.1611(17) . ?
Sn4 Cl6 2.4915(7) . ?
Sn4 Cl5 2.5046(6) . ?
N4 C30 1.260(3) . ?
N4 C31 1.435(3) . ?
C4 C5 1.384(3) . ?
C4 H4 0.9500 . ?
C5 C6 1.470(3) . ?
C6 H6 0.9500 . ?
C7 C12 1.398(4) . ?
C7 C8 1.404(4) . ?
C8 C9 1.390(3) . ?
C8 C13 1.515(4) . ?
C9 C10 1.380(4) . ?
C9 H9 0.9500 . ?
C11 C10 1.381(4) . ?
C11 C12 1.395(3) . ?
C11 H11 0.9500 . ?
C10 H10 0.9500 . ?
C12 C16 1.524(4) . ?
C14 C13 1.524(4) . ?
C14 H14A 0.9800 . ?
C14 H14B 0.9800 . ?
C14 H14C 0.9800 . ?
C13 C15 1.527(4) . ?
C13 H13 1.0000 . ?
C15 H15A 0.9800 . ?
C15 H15B 0.9800 . ?
C15 H15C 0.9800 . ?
C16 C17 1.515(4) . ?
C16 C18 1.525(4) . ?
C16 H16 1.0000 . ?
C19 C20 1.392(3) . ?
C19 C24 1.395(3) . ?
C18 H18A 0.9800 . ?
C18 H18B 0.9800 . ?
C18 H18C 0.9800 . ?
C17 H17A 0.9800 . ?
C17 H17B 0.9800 . ?
C17 H17C 0.9800 . ?
C20 C21 1.383(4) . ?
C20 H20 0.9500 . ?
C21 C22 1.382(4) . ?
C21 H21 0.9500 . ?
C22 C23 1.382(4) . ?
C22 H22 0.9500 . ?
C23 C24 1.380(4) . ?
C23 H23 0.9500 . ?
C24 H24 0.9500 . ?
C25 C26 1.381(4) . ?
C26 C27 1.382(4) . ?
C26 H26 0.9500 . ?
C27 C28 1.387(4) . ?
C27 H27 0.9500 . ?
C28 C29 1.378(3) . ?
C28 H28 0.9500 . ?
C29 C30 1.469(3) . ?
C30 H30 0.9500 . ?
C31 C36 1.395(3) . ?
C31 C32 1.401(3) . ?
C32 C33 1.390(4) . ?
C32 C37 1.522(4) . ?
C33 C34 1.383(4) . ?
C33 H33 0.9500 . ?
C34 C35 1.370(4) . ?
C34 H34 0.9500 . ?
C35 C36 1.391(3) . ?
C35 H35 0.9500 . ?
C36 C40 1.514(3) . ?
C37 C39 1.496(5) . ?
C37 C38 1.515(5) . ?
C37 H37 1.0000 . ?
C38 H38A 0.9800 . ?
C38 H38B 0.9800 . ?
C38 H38C 0.9800 . ?
C39 H39A 0.9800 . ?
C39 H39B 0.9800 . ?
C39 H39C 0.9800 . ?
C40 C41 1.522(4) . ?
C40 C42 1.535(4) . ?
C40 H40 1.0000 . ?
C41 H41A 0.9800 . ?
C41 H41B 0.9800 . ?
C41 H41C 0.9800 . ?
C42 H42A 0.9800 . ?
C42 H42B 0.9800 . ?
C42 H42C 0.9800 . ?
C43 C44 1.390(4) . ?
C43 C48 1.395(4) . ?
C44 C45 1.389(4) . ?
C44 H44 0.9500 . ?
C45 C46 1.374(5) . ?
C45 H45 0.9500 . ?
C46 C47 1.364(5) . ?
C46 H46 0.9500 . ?
C47 C48 1.387(4) . ?
C47 H47 0.9500 . ?
C48 H48 0.9500 . ?
C49 C54 1.370(5) . ?
C49 C50 1.393(5) . ?
C49 C55 1.489(5) . ?
C50 C51 1.361(6) . ?
C50 H50 0.9500 . ?
C51 C52 1.393(5) . ?
C51 H51 0.9500 . ?
C52 C53 1.362(5) . ?
C52 H52 0.9500 . ?
C53 C54 1.393(5) . ?
C53 H53 0.9500 . ?
C54 H54 0.9500 . ?
C55 H55A 0.9800 . ?
C55 H55B 0.9800 . ?
C55 H55C 0.9800 . ?
